data_1535416
loop_
_publ_author_name
'Hochrein, O.'
'Kniep, R.'

_publ_section_title
;
 Sr2 (O Li2 Sr4) (Cr N4)2, ein Nitridochromat(VI)-Oxid mit Sauerstoff in
 tetragonal-bipyramidaler Koordination durch Lithium und Strontium
;
_journal_name_full 'Zeitschrift fuer Anorganische und Allgemeine Chemie'
_journal_page_first 1
_journal_page_last 3
_journal_volume 628
_journal_year 2002
_chemical_formula_sum 'Cr2 Li2 N8 O Sr6'
_chemical_name_systematic 'Sr2 (O Li2 Sr4) (Cr N4)2'
_space_group_IT_number 2
_symmetry_space_group_name_Hall '-P 1'
_symmetry_space_group_name_H-M 'P -1'
_cell_angle_alpha 82.302
_cell_angle_beta 75.197
_cell_angle_gamma 70.133
_cell_formula_units_Z 1
_cell_length_a 6.1587
_cell_length_b 6.825
_cell_length_c 7.543
_cell_volume 287.902
_citation_journal_id_ASTM ZAACAB
_cod_data_source_file Hochrein_ZAACAB_2002_300.cif
_cod_data_source_block Cr2Li2N8O1Sr6
_cod_original_cell_volume 287.9018
_cod_original_formula_sum 'Cr2 Li2 N8 O1 Sr6'
_cod_database_code 1535416

loop_
_symmetry_equiv_pos_as_xyz
x,y,z
-x,-y,-z

loop_
_atom_site_label
_atom_site_type_symbol
_atom_site_fract_x
_atom_site_fract_y
_atom_site_fract_z
_atom_site_occupancy
_atom_site_U_iso_or_equiv
Cr1 Cr+6 0.21253 1.21174 0.75025 1 0.0
Li1 Li+1 0.227 0.5109 -0.0915 1 0.0
N1 N-3 0.4667 0.9879 0.7353 1 0.0
N3 N-3 0.2858 0.4307 0.6429 1 0.0
N2 N-3 0.0134 0.1806 0.6345 1 0.0
N4 N-3 0.077 0.2544 0.9817 1 0.0
Sr3 Sr+2 0.29381 0.86529 0.07144 1 0.0
O1 O-2 0.5 0.5 0 1 0.0
Sr1 Sr+2 0.30024 0.81217 0.5336 1 0.0
Sr2 Sr+2 0.80065 0.6206 0.69791 1 0.0
